data_2209527
loop_
_publ_author_name
'Guang-Bo Che'
'Zhan-Lin Xu'
'Chun-Bo Liu'

_publ_section_title \m-Benzene-1,4-dicarboxylato-bis[chloro(dipyrido[3,2-<i>a</i>:2',3'-<i>c</i>]phenazine)copper(II)]
_journal_coeditor_code HB2096
_journal_issue 7
_journal_name_full 'Acta Crystallographica Section E'
_journal_page_first m1695
_journal_page_last m1696
_journal_paper_doi 10.1107/S1600536806024378
_journal_volume 62
_journal_year 2006
_chemical_formula_iupac '[Cu2 Cl2 (C8 H4 O4) (C18 H10 N4)2]'
_chemical_formula_moiety 'C44 H24 Cl2 Cu2 N8 O4'
_chemical_formula_sum 'C44 H24 Cl2 Cu2 N8 O4'
_chemical_formula_weight 926.69
_chemical_name_systematic
;
\m-Benzene-1,4-dicarboxylato-
bis[chloro(dipyrido[3,2-a:2',3'-c]phenazine)copper(II)]
;
_space_group_IT_number 14
_symmetry_cell_setting monoclinic
_symmetry_space_group_name_Hall '-P 2yn'
_symmetry_space_group_name_H-M 'P 1 21/n 1'
_atom_sites_solution_hydrogens geom
_atom_sites_solution_primary direct
_atom_sites_solution_secondary difmap
_audit_creation_method SHELXL97
_cell_angle_alpha 90.00
_cell_angle_beta 107.75(3)
_cell_angle_gamma 90.00
_cell_formula_units_Z 2
_cell_length_a 9.934(2)
_cell_length_b 13.394(3)
_cell_length_c 14.202(3)
_cell_measurement_reflns_used 12581
_cell_measurement_temperature 292(2)
_cell_measurement_theta_max 27.48
_cell_measurement_theta_min 3.12
_cell_volume 1799.7(7)
_computing_cell_refinement PROCESS-AUTO
_computing_data_collection 'PROCESS-AUTO (Rigaku, 1998)'
_computing_data_reduction PROCESS-AUTO
_computing_molecular_graphics 'SHELXTL-Plus (Sheldrick, 1990)'
_computing_publication_material SHELXL97
_computing_structure_refinement 'SHELXL97 (Sheldrick, 1997)'
_computing_structure_solution 'SHELXS97 (Sheldrick, 1997)'
_diffrn_ambient_temperature 292(2)
_diffrn_detector_area_resol_mean 10
_diffrn_measured_fraction_theta_full 0.994
_diffrn_measured_fraction_theta_max 0.993
_diffrn_measurement_device_type 'Rigaku R-AXIS RAPID'
_diffrn_measurement_method \w
_diffrn_radiation_monochromator graphite
_diffrn_radiation_source 'rotating anode'
_diffrn_radiation_type MoK\a
_diffrn_radiation_wavelength 0.71073
_diffrn_reflns_av_R_equivalents 0.0434
_diffrn_reflns_av_sigmaI/netI 0.0372
_diffrn_reflns_limit_h_max 12
_diffrn_reflns_limit_h_min -12
_diffrn_reflns_limit_k_max 17
_diffrn_reflns_limit_k_min -17
_diffrn_reflns_limit_l_max 18
_diffrn_reflns_limit_l_min -18
_diffrn_reflns_number 17350
_diffrn_reflns_theta_full 25.00
_diffrn_reflns_theta_max 27.48
_diffrn_reflns_theta_min 3.04
_diffrn_standards_decay_% 0
_diffrn_standards_interval_count 0
_diffrn_standards_number 0
_exptl_absorpt_coefficient_mu 1.392
_exptl_absorpt_correction_T_max 0.729
_exptl_absorpt_correction_T_min 0.665
_exptl_absorpt_correction_type multi-scan
_exptl_absorpt_process_details '(ABSCOR; Higashi, 1995)'
_exptl_crystal_colour blue
_exptl_crystal_density_diffrn 1.710
_exptl_crystal_density_method 'not measured'
_exptl_crystal_description block
_exptl_crystal_F_000 936
_exptl_crystal_size_max 0.29
_exptl_crystal_size_mid 0.27
_exptl_crystal_size_min 0.23
_refine_diff_density_max 1.538
_refine_diff_density_min -0.403
_refine_ls_extinction_method none
_refine_ls_goodness_of_fit_ref 1.045
_refine_ls_hydrogen_treatment constr
_refine_ls_matrix_type full
_refine_ls_number_parameters 271
_refine_ls_number_reflns 4090
_refine_ls_number_restraints 0
_refine_ls_restrained_S_all 1.045
_refine_ls_R_factor_all 0.0665
_refine_ls_R_factor_gt 0.0484
_refine_ls_shift/su_max 0.001
_refine_ls_shift/su_mean 0.000
_refine_ls_structure_factor_coef Fsqd
_refine_ls_weighting_details 'calc w = 1/[\s^2^(Fo^2^)+(0.0956P)^2^] where P=(Fo^2^+2Fc^2^)/3'
_refine_ls_weighting_scheme calc
_refine_ls_wR_factor_gt 0.1380
_refine_ls_wR_factor_ref 0.1473
_reflns_number_gt 3015
_reflns_number_total 4090
_reflns_threshold_expression I>2\s(I)
_cod_data_source_file hb2096.cif
_cod_data_source_block I
_cod_depositor_comments
;
The following automatic conversions were performed:
'_symmetry_cell_setting' value 'Monoclinic' changed to 'monoclinic'
according to '/home/saulius/struct/CIF-dictionaries/cif_core.dic'
dictionary named 'cif_core.dic' version 2.4.1 from 2010-06-29.

Automatic conversion script
Id: cif_fix_enum 1527 2010-12-29 10:47:43Z saulius 

The following automatic conversions were performed:

'_symmetry_cell_setting' value 'Monoclinic' changed to 'monoclinic'
according to /home/saulius/struct/CIF-dictionaries/cif_core.dic
dictionary named 'cif_core.dic' version 2.4.1 from 2010-06-29.

Automatic conversion script
Id: cif_fix_values 1715 2011-07-08 13:25:40Z adriana 
;
_cod_original_sg_symbol_H-M 'P 21/n'
_cod_database_code 2209527
_cod_database_fobs_code 2209527

loop_
_symmetry_equiv_pos_as_xyz
'x, y, z'
'-x+1/2, y+1/2, -z+1/2'
'-x, -y, -z'
'x-1/2, -y-1/2, z-1/2'

loop_
_atom_site_type_symbol
_atom_site_label
_atom_site_fract_x
_atom_site_fract_y
_atom_site_fract_z
_atom_site_U_iso_or_equiv
_atom_site_adp_type
_atom_site_calc_flag
_atom_site_refinement_flags
_atom_site_occupancy
C C1 0.5602(3) -0.1452(3) 0.1662(2) 0.0377(8) Uani d . 1
H H1 0.6480 -0.1432 0.2143 0.045 Uiso calc R 1
C C2 0.5004(4) -0.2379(3) 0.1324(3) 0.0419(8) Uani d . 1
H H2 0.5485 -0.2964 0.1573 0.050 Uiso calc R 1
C C3 0.3692(4) -0.2420(3) 0.0619(3) 0.0392(8) Uani d . 1
H H3 0.3286 -0.3031 0.0380 0.047 Uiso calc R 1
C C4 0.2991(3) -0.1532(2) 0.0274(2) 0.0328(7) Uani d . 1
C C5 0.3663(3) -0.0636(2) 0.0630(2) 0.0293(6) Uani d . 1
C C6 0.3045(3) 0.0315(2) 0.0268(2) 0.0290(6) Uani d . 1
C C7 0.3295(4) 0.2030(3) 0.0334(2) 0.0376(8) Uani d . 1
H H7 0.3813 0.2594 0.0608 0.045 Uiso calc R 1
C C8 0.2013(4) 0.2150(3) -0.0399(3) 0.0424(8) Uani d . 1
H H8 0.1679 0.2786 -0.0611 0.051 Uiso calc R 1
C C9 0.1237(3) 0.1320(3) -0.0811(3) 0.0396(8) Uani d . 1
H H9 0.0389 0.1392 -0.1316 0.047 Uiso calc R 1
C C10 0.1728(3) 0.0374(2) -0.0465(2) 0.0307(7) Uani d . 1
C C11 0.0964(3) -0.0552(2) -0.0826(2) 0.0317(7) Uani d . 1
C C12 0.1568(3) -0.1487(2) -0.0453(2) 0.0327(7) Uani d . 1
C C13 -0.0420(4) -0.2270(3) -0.1403(3) 0.0404(8) Uani d . 1
C C14 -0.1216(4) -0.3163(3) -0.1720(3) 0.0510(9) Uani d . 1
H H14 -0.0841 -0.3781 -0.1476 0.061 Uiso calc R 1
C C15 -0.2526(4) -0.3096(3) -0.2381(3) 0.0532(10) Uani d . 1
H H15 -0.3058 -0.3674 -0.2576 0.064 Uiso calc R 1
C C16 -0.3098(4) -0.2173(3) -0.2778(3) 0.0535(10) Uani d . 1
H H16 -0.3992 -0.2157 -0.3241 0.064 Uiso calc R 1
C C17 -0.2379(4) -0.1301(3) -0.2504(3) 0.0456(9) Uani d . 1
H H17 -0.2771 -0.0696 -0.2774 0.055 Uiso calc R 1
C C18 -0.1002(3) -0.1339(3) -0.1788(2) 0.0382(8) Uani d . 1
C C19 0.7371(4) 0.0299(3) 0.3424(3) 0.0412(8) Uani d . 1
C C20 0.8737(3) 0.0128(2) 0.4238(2) 0.0349(7) Uani d . 1
C C21 0.9971(4) -0.0095(3) 0.4021(3) 0.0432(8) Uani d . 1
H H21 0.9955 -0.0160 0.3366 0.052 Uiso calc R 1
C C22 1.1224(4) -0.0219(3) 0.4770(3) 0.0408(8) Uani d . 1
H H22 1.2049 -0.0364 0.4617 0.049 Uiso calc R 1
N N1 0.4955(3) -0.0598(2) 0.1316(2) 0.0335(6) Uani d . 1
N N2 0.3809(3) 0.1129(2) 0.06590(19) 0.0305(6) Uani d . 1
N N3 0.0879(3) -0.2341(2) -0.0734(2) 0.0396(7) Uani d . 1
N N4 -0.0311(3) -0.0474(2) -0.1490(2) 0.0366(6) Uani d . 1
O O1 0.7467(3) 0.0321(2) 0.25479(18) 0.0466(6) Uani d . 1
O O2 0.6247(3) 0.0442(2) 0.3623(2) 0.0567(7) Uani d . 1
Cu Cu1 0.56621(4) 0.08071(3) 0.16995(3) 0.03195(16) Uani d . 1
Cl Cl1 0.63144(10) 0.23936(7) 0.19607(7) 0.0499(3) Uani d . 1

loop_
_atom_site_aniso_label
_atom_site_aniso_U_11
_atom_site_aniso_U_22
_atom_site_aniso_U_33
_atom_site_aniso_U_12
_atom_site_aniso_U_13
_atom_site_aniso_U_23
C1 0.0296(16) 0.0427(19) 0.0346(18) 0.0059(15) 0.0005(13) 0.0022(14)
C2 0.0396(19) 0.0376(18) 0.043(2) 0.0113(16) 0.0048(15) 0.0053(15)
C3 0.0401(19) 0.0328(17) 0.0415(19) 0.0006(15) 0.0077(15) -0.0019(14)
C4 0.0299(16) 0.0359(17) 0.0301(16) 0.0002(13) 0.0052(12) -0.0007(12)
C5 0.0250(15) 0.0356(16) 0.0244(15) -0.0010(13) 0.0033(11) 0.0022(12)
C6 0.0224(14) 0.0365(17) 0.0252(15) 0.0002(13) 0.0027(12) 0.0023(12)
C7 0.0332(17) 0.0359(17) 0.0349(18) -0.0045(14) -0.0026(13) -0.0003(13)
C8 0.0365(18) 0.0352(17) 0.046(2) 0.0039(15) -0.0014(15) 0.0085(15)
C9 0.0281(16) 0.0430(19) 0.0361(18) 0.0017(15) -0.0072(13) 0.0057(15)
C10 0.0250(15) 0.0361(17) 0.0259(15) 0.0003(13) 0.0000(12) 0.0004(12)
C11 0.0240(15) 0.0381(16) 0.0288(16) -0.0047(13) 0.0018(12) -0.0032(13)
C12 0.0297(16) 0.0329(16) 0.0330(16) -0.0044(14) 0.0060(13) -0.0032(13)
C13 0.0303(17) 0.049(2) 0.0385(19) -0.0112(16) 0.0055(14) -0.0084(15)
C14 0.046(2) 0.050(2) 0.054(2) -0.0168(19) 0.0115(17) -0.0131(18)
C15 0.041(2) 0.061(2) 0.053(2) -0.023(2) 0.0077(18) -0.016(2)
C16 0.0319(18) 0.071(3) 0.049(2) -0.015(2) 0.0009(16) -0.018(2)
C17 0.0307(17) 0.059(2) 0.0391(19) -0.0058(17) -0.0019(14) -0.0071(17)
C18 0.0268(16) 0.052(2) 0.0326(17) -0.0092(15) 0.0043(13) -0.0100(15)
C19 0.0363(19) 0.0369(18) 0.0357(19) -0.0030(15) -0.0109(14) -0.0008(14)
C20 0.0330(17) 0.0285(15) 0.0313(16) -0.0021(13) -0.0078(13) 0.0027(12)
C21 0.0389(19) 0.048(2) 0.0317(18) 0.0024(17) -0.0054(14) 0.0018(15)
C22 0.0354(18) 0.0425(19) 0.0349(19) 0.0000(15) -0.0033(14) 0.0019(14)
N1 0.0251(13) 0.0378(14) 0.0297(14) 0.0032(12) -0.0031(10) 0.0018(11)
N2 0.0243(13) 0.0342(13) 0.0271(13) -0.0026(11) -0.0010(10) -0.0014(10)
N3 0.0323(15) 0.0425(16) 0.0403(16) -0.0073(13) 0.0055(12) -0.0061(13)
N4 0.0254(13) 0.0471(16) 0.0313(15) -0.0034(13) -0.0004(11) -0.0037(12)
O1 0.0344(13) 0.0578(16) 0.0334(13) 0.0057(12) -0.0105(10) 0.0010(11)
O2 0.0337(14) 0.077(2) 0.0489(16) 0.0015(14) -0.0031(12) 0.0071(14)
Cu1 0.0235(2) 0.0399(3) 0.0243(2) -0.00171(16) -0.00476(15) 0.00000(15)
Cl1 0.0416(5) 0.0467(5) 0.0468(5) -0.0138(4) -0.0081(4) -0.0044(4)

loop_
_atom_type_symbol
_atom_type_description
_atom_type_scat_dispersion_real
_atom_type_scat_dispersion_imag
_atom_type_scat_source
C C 0.0033 0.0016 'International Tables Vol C Tables 4.2.6.8 and 6.1.1.4'
H H 0.0000 0.0000 'International Tables Vol C Tables 4.2.6.8 and 6.1.1.4'
N N 0.0061 0.0033 'International Tables Vol C Tables 4.2.6.8 and 6.1.1.4'
O O 0.0106 0.0060 'International Tables Vol C Tables 4.2.6.8 and 6.1.1.4'
Cu Cu 0.3201 1.2651 'International Tables Vol C Tables 4.2.6.8 and 6.1.1.4'
Cl Cl 0.1484 0.1585 'International Tables Vol C Tables 4.2.6.8 and 6.1.1.4'

loop_
_geom_angle_atom_site_label_1
_geom_angle_atom_site_label_2
_geom_angle_atom_site_label_3
_geom_angle_site_symmetry_1
_geom_angle_site_symmetry_3
_geom_angle
_geom_angle_publ_flag
N1 C1 C2 . . 122.0(3) ?
N1 C1 H1 . . 119.0 ?
C2 C1 H1 . . 119.0 ?
C3 C2 C1 . . 119.6(3) ?
C3 C2 H2 . . 120.2 ?
C1 C2 H2 . . 120.2 ?
C2 C3 C4 . . 118.8(3) ?
C2 C3 H3 . . 120.6 ?
C4 C3 H3 . . 120.6 ?
C3 C4 C5 . . 118.4(3) ?
C3 C4 C12 . . 123.5(3) ?
C5 C4 C12 . . 118.1(3) ?
N1 C5 C4 . . 122.5(3) ?
N1 C5 C6 . . 115.6(3) ?
C4 C5 C6 . . 121.9(3) ?
N2 C6 C10 . . 122.7(3) ?
N2 C6 C5 . . 116.3(3) ?
C10 C6 C5 . . 121.0(3) ?
N2 C7 C8 . . 122.1(3) ?
N2 C7 H7 . . 119.0 ?
C8 C7 H7 . . 119.0 ?
C9 C8 C7 . . 119.5(3) ?
C9 C8 H8 . . 120.3 ?
C7 C8 H8 . . 120.3 ?
C8 C9 C10 . . 119.6(3) ?
C8 C9 H9 . . 120.2 ?
C10 C9 H9 . . 120.2 ?
C9 C10 C6 . . 117.4(3) ?
C9 C10 C11 . . 124.0(3) ?
C6 C10 C11 . . 118.5(3) ?
N4 C11 C12 . . 122.4(3) ?
N4 C11 C10 . . 117.4(3) ?
C12 C11 C10 . . 120.2(3) ?
N3 C12 C11 . . 121.8(3) ?
N3 C12 C4 . . 118.1(3) ?
C11 C12 C4 . . 120.2(3) ?
N3 C13 C18 . . 121.7(3) ?
N3 C13 C14 . . 118.7(4) ?
C18 C13 C14 . . 119.7(3) ?
C15 C14 C13 . . 119.0(4) ?
C15 C14 H14 . . 120.5 ?
C13 C14 H14 . . 120.5 ?
C14 C15 C16 . . 121.5(4) ?
C14 C15 H15 . . 119.3 ?
C16 C15 H15 . . 119.3 ?
C17 C16 C15 . . 121.8(3) ?
C17 C16 H16 . . 119.1 ?
C15 C16 H16 . . 119.1 ?
C16 C17 C18 . . 118.4(4) ?
C16 C17 H17 . . 120.8 ?
C18 C17 H17 . . 120.8 ?
N4 C18 C13 . . 121.9(3) ?
N4 C18 C17 . . 118.4(4) ?
C13 C18 C17 . . 119.7(3) ?
O2 C19 O1 . . 123.7(3) ?
O2 C19 C20 . . 120.5(3) ?
O1 C19 C20 . . 115.7(3) ?
C21 C20 C22 . 3_756 119.2(3) ?
C21 C20 C19 . . 120.9(3) ?
C22 C20 C19 3_756 . 120.0(3) ?
C22 C21 C20 . . 120.4(3) ?
C22 C21 H21 . . 119.8 ?
C20 C21 H21 . . 119.8 ?
C21 C22 C20 . 3_756 120.4(3) ?
C21 C22 H22 . . 119.8 ?
C20 C22 H22 3_756 . 119.8 ?
C1 N1 C5 . . 118.6(3) ?
C1 N1 Cu1 . . 127.7(2) ?
C5 N1 Cu1 . . 113.8(2) ?
C7 N2 C6 . . 118.7(3) ?
C7 N2 Cu1 . . 127.6(2) ?
C6 N2 Cu1 . . 113.6(2) ?
C12 N3 C13 . . 116.3(3) ?
C11 N4 C18 . . 116.0(3) ?
C19 O1 Cu1 . . 106.5(2) ?
O1 Cu1 N1 . . 91.96(11) y
O1 Cu1 N2 . . 170.38(11) y
N1 Cu1 N2 . . 80.66(11) y
O1 Cu1 Cl1 . . 92.87(8) y
N1 Cu1 Cl1 . . 174.05(8) y
N2 Cu1 Cl1 . . 94.16(8) y

loop_
_geom_bond_atom_site_label_1
_geom_bond_atom_site_label_2
_geom_bond_site_symmetry_2
_geom_bond_distance
_geom_bond_publ_flag
C1 N1 . 1.331(4) ?
C1 C2 . 1.396(5) ?
C1 H1 . 0.9300 ?
C2 C3 . 1.381(5) ?
C2 H2 . 0.9300 ?
C3 C4 . 1.390(5) ?
C3 H3 . 0.9300 ?
C4 C5 . 1.391(4) ?
C4 C12 . 1.475(4) ?
C5 N1 . 1.355(4) ?
C5 C6 . 1.439(4) ?
C6 N2 . 1.348(4) ?
C6 C10 . 1.404(4) ?
C7 N2 . 1.337(4) ?
C7 C8 . 1.387(5) ?
C7 H7 . 0.9300 ?
C8 C9 . 1.377(5) ?
C8 H8 . 0.9300 ?
C9 C10 . 1.392(5) ?
C9 H9 . 0.9300 ?
C10 C11 . 1.463(4) ?
C11 N4 . 1.333(4) ?
C11 C12 . 1.420(5) ?
C12 N3 . 1.330(4) ?
C13 N3 . 1.353(4) ?
C13 C18 . 1.412(5) ?
C13 C14 . 1.430(5) ?
C14 C15 . 1.356(6) ?
C14 H14 . 0.9300 ?
C15 C16 . 1.405(6) ?
C15 H15 . 0.9300 ?
C16 C17 . 1.363(6) ?
C16 H16 . 0.9300 ?
C17 C18 . 1.435(5) ?
C17 H17 . 0.9300 ?
C18 N4 . 1.347(5) ?
C19 C20 . 1.508(4) ?
C20 C21 . 1.385(5) ?
C20 C22 3_756 1.403(5) ?
C21 C22 . 1.379(5) ?
C21 H21 . 0.9300 ?
C22 C20 3_756 1.403(5) ?
C22 H22 . 0.9300 ?
Cu1 N1 . 2.025(3) y
Cu1 N2 . 2.025(3) y
Cu1 O1 . 1.942(2) y
Cu1 Cl1 . 2.2196(11) y
C19 O2 . 1.247(5) y
C19 O1 . 1.277(4) y
